data_7248379
loop_
_publ_author_name
'Grahlow, Fabian'
'Strau&#xdf;, Fabian'
'Scheele, Marcus'
'Str&#xf6;bele, Markus'
'Carta, Alberto'
'Weber, Sophie F.'
'Kroeker, Scott'
'Romao, Carl P.'
'Meyer, H-J&#xfc;rgen'

_publ_section_title
;
 Electronic structure and transport in the potential Luttinger liquids
 CsNb<sub>3</sub>Br<sub>7</sub>S and RbNb<sub>3</sub>Br<sub>7</sub>S.
;
_journal_issue 15
_journal_name_full 'Physical chemistry chemical physics : PCCP'
_journal_page_first 11789
_journal_page_last 11797
_journal_paper_doi 10.1039/d4cp00293h
_journal_volume 26
_journal_year 2024
_chemical_formula_moiety 'Br7 Nb3 S, (Cs)'
_chemical_formula_sum 'Br7 Cs Nb3 S'
_chemical_formula_weight 1003.07
_space_group_crystal_system monoclinic
_space_group_IT_number 14
_space_group_name_Hall '-P 2ybc'
_space_group_name_H-M_alt 'P 1 21/c 1'
_atom_sites_solution_primary direct
_atom_sites_solution_secondary difmap
_audit_creation_date 2020-06-05
_audit_creation_method
;
Olex2 1.3-ac4
(compiled 2020.03.28 svn.rd84adfe8 for Rigaku Oxford Diffraction, GUI svn.r6032)
;
_audit_update_record
;
2020-12-07 deposited with the CCDC.	2024-03-26 downloaded from the CCDC.
;
_cell_angle_alpha 90
_cell_angle_beta 98.203(2)
_cell_angle_gamma 90
_cell_formula_units_Z 4
_cell_length_a 9.8515(2)
_cell_length_b 18.7974(4)
_cell_length_c 7.05440(10)
_cell_measurement_reflns_used 24498
_cell_measurement_temperature 100.00(11)
_cell_measurement_theta_max 79.7720
_cell_measurement_theta_min 4.4850
_cell_volume 1292.99(4)
_computing_cell_refinement 'CrysAlisPro 1.171.41.65a (Rigaku OD, 2020)'
_computing_data_collection 'CrysAlisPro 1.171.41.65a (Rigaku OD, 2020)'
_computing_data_reduction 'CrysAlisPro 1.171.41.65a (Rigaku OD, 2020)'
_computing_molecular_graphics 'Olex2 1.3-ac4 (Dolomanov et al., 2009)'
_computing_publication_material 'Olex2 1.3-ac4 (Dolomanov et al., 2009)'
_computing_structure_refinement 'SHELXL 2018/3 (Sheldrick, 2015)'
_diffrn_ambient_environment N~2~
_diffrn_ambient_temperature 100.00(11)
_diffrn_detector 'Hybrid Pixel Array Detector'
_diffrn_detector_area_resol_mean 10.0000
_diffrn_detector_type HyPix
_diffrn_measured_fraction_theta_full 1.000
_diffrn_measured_fraction_theta_max 1.000
_diffrn_measurement_details
;
List of Runs (angles in degrees, time in seconds):

  # Type    Start    End  Width  t~exp~   \w     \q     \k     \f   Frames
#--------------------------------------------------------------------------
  1  \w     -4.00  30.00   0.50    0.53    --  -43.77  44.00 145.00   68
  2  \w   -118.00 -34.00   0.50    0.53    --  -43.77 -44.00  -5.00  168
  3  \w    -38.00  -9.00   0.50    0.53    --  -43.77  44.00 145.00   58
  4  \w    -15.00  10.00   0.50    0.53    --   43.77 -44.00  -5.00   50
  5  \w   -142.00-116.00   0.50    2.11    --  -96.00 -44.00  -5.00   52
  6  \w    -49.00 -22.00   0.50    2.11    --  -96.00  44.00 145.00   54
  7  \w    140.00 168.00   0.50    2.11    --  117.50  44.00 145.00   56
  8  \w    -60.00 -26.00   0.50    0.53    --  -43.77 140.00-150.00   68
  9  \w     55.00  81.00   0.50    0.53    --   43.77  44.00 145.00   52
 10  \w     45.00  98.00   0.50    0.53    --   43.77-140.00 -90.00  106
 11  \w     46.00  86.00   0.50    0.53    --   43.77-140.00-180.00   80
 12  \w     46.00  99.00   0.50    0.53    --   43.77-140.00  30.00  106
 13  \w    -68.00 -42.00   0.50    2.11    --  -96.00  61.00 120.00   52
 14  \w    -50.00 -24.00   0.50    2.11    --  -96.00  61.00 -30.00   52
 15  \w     46.00  71.00   0.50    2.11    --  117.50 -61.00 -60.00   50
 16  \w     45.00  97.00   0.50    2.11    --  117.50 -77.00  30.00  104
 17  \w     45.00  76.00   0.50    2.11    --  117.50 -94.00  30.00   62
 18  \w     45.00  71.00   0.50    2.11    --  117.50 -61.00  90.00   52
 19  \w    134.00 161.00   0.50    2.11    --  117.50  77.00  60.00   54
 20  \w    117.00 151.00   0.50    2.11    --  117.50 125.00 -60.00   68
 21  \w    140.00 165.00   0.50    2.11    --  117.50  77.00 150.00   50
 22  \w    113.00 139.00   0.50    2.11    --  117.50  30.00-120.00   52
 23  \w     45.00  71.00   0.50    2.11    --  117.50 -61.00 150.00   52
 24  \w     50.00 105.00   0.50    2.11    --  117.50 -77.00  90.00  110
 25  \w    121.00 170.00   0.50    2.11    --  117.50  15.00  90.00   98
 26  \w    115.00 140.00   0.50    2.11    --  117.50  30.00-150.00   50
 27  \w    115.00 169.00   0.50    2.11    --  117.50  61.00 120.00  108
 28  \w    140.00 175.00   0.50    2.11    --  117.50  15.00  30.00   70
 29  \w     47.00  74.00   0.50    2.11    --  117.50 -94.00  90.00   54
 30  \w     46.00  89.00   0.50    2.11    --  117.50-125.00 -90.00   86
 31  \w    109.00 145.00   0.50    2.11    --  117.50  61.00-120.00   72
 32  \w     45.00  71.00   0.50    2.11    --  117.50 -94.00 -60.00   52
 33  \w     66.00  92.00   0.50    2.11    --  117.50-125.00  90.00   52
 34  \w     45.00  70.00   0.50    2.11    --  117.50 -61.00 -30.00   50
 35  \w     78.00 103.00   0.50    2.11    --  117.50 -77.00-180.00   50
 36  \w     45.00  72.00   0.50    2.11    --  117.50 -94.00-150.00   54
 37  \w    136.00 165.00   0.50    2.11    --  117.50 105.00  45.59   58
 38  \w     57.00  83.00   0.50    2.11    --  117.50-125.00 150.00   52
 39  \w     65.00  90.00   0.50    2.11    --  117.50-125.00 120.00   50
 40  \w     67.00  93.00   0.50    2.11    --  117.50-125.00 -60.00   52
 41  \w     46.00 106.00   0.50    2.11    --  117.50 -77.00 -90.00  120
 42  \w    144.00 176.00   0.50    2.11    --  117.50  61.00  90.00   64
 43  \w    138.00 175.00   0.50    2.11    --  117.50  15.00  60.00   74
 44  \w    138.00 172.00   0.50    2.11    --  117.50  15.00 120.00   68
 45  \w    118.00 145.00   0.50    2.11    --  117.50  45.00 -60.00   54
 46  \w     51.00  76.00   0.50    2.11    --  117.50 -94.00 -90.00   50
 47  \w     45.00  70.00   0.50    2.11    --  117.50 -61.00-150.00   50
 48  \w    -63.00   4.00   0.50    0.53    --  -43.77  77.00 120.00  134
 49  \w   -100.00 -35.00   0.50    0.53    --  -43.77 -37.00-150.00  130
 50  \w   -121.00 -69.00   0.50    0.53    --  -43.77 -19.00 150.00  104
 51  \w    -79.00 -36.00   0.50    0.53    --  -43.77 -37.00  30.00   86
 52  \w    -66.00 -35.00   0.50    0.53    --  -43.77 -19.00 150.00   62
 53  \w    -84.00 -42.00   0.50    0.53    --  -43.77 -37.00 -90.00   84
 54  \w    -82.00 -39.00   0.50    0.53    --  -43.77 -19.00  60.00   86
 55  \w     31.00  56.00   0.50    0.53    --   43.77  59.00   6.38   50
 56  \w     31.00  57.00   0.50    0.53    --   43.77  59.00-117.14   52
 57  \w     30.00  55.00   0.50    0.53    --   43.77  60.00-158.90   50
 58  \w     31.00  58.00   0.50    0.53    --   43.77  59.00 125.80   54
 59  \w     31.00  56.00   0.50    0.53    --   43.77  59.00-176.54   50
 60  \w     32.00  57.00   0.50    0.53    --   43.77  55.00 176.26   50
 61  \w     30.00  55.00   0.50    0.53    --   43.77  60.00-136.33   50
 62  \w     30.00  55.00   0.50    0.53    --   43.77  60.00 -31.14   50
 63  \w     31.00  56.00   0.50    0.53    --   43.77  59.00 148.34   50
 64  \w     31.00  56.00   0.50    0.53    --   43.77  59.00  60.34   50
 65  \w     46.00  90.00   0.50    0.53    --   43.77-140.00 -60.00   88
 66  \w     31.00  56.00   0.50    0.53    --   43.77  57.00  87.15   50
 67  \w     31.00  56.00   0.50    0.53    --   43.77  60.00 -69.91   50
 68  \w     30.00  55.00   0.50    0.53    --   43.77  60.00 110.37   50
 69  \w     30.00  56.00   0.50    0.53    --   43.77  60.00 -93.46   52
 70  \w     30.00  56.00   0.50    0.53    --   43.77  60.00  32.24   52
 71  \w     31.00  58.00   0.50    0.53    --   43.77  57.00  -5.35   54
 72  \w   -111.00 -86.00   0.50    2.11    --  -96.00 -45.00 -30.00   50
 73  \w   -111.00 -85.00   0.50    2.11    --  -96.00 -58.00-137.52   52
 74  \w   -111.00 -85.00   0.50    2.11    --  -96.00 -50.00-154.77   52
 75  \w   -109.00 -83.00   0.50    2.11    --  -96.00 -57.00 124.77   52
 76  \w   -110.00 -84.00   0.50    2.11    --  -96.00 -58.00-153.31   52
 77  \w   -110.00 -84.00   0.50    2.11    --  -96.00 -59.00 113.92   52
 78  \w   -113.00 -87.00   0.50    2.11    --  -96.00 -48.00-129.15   52
 79  \w   -111.00 -85.00   0.50    2.11    --  -96.00 -59.00 -47.08   52
 80  \w   -112.00 -86.00   0.50    2.11    --  -96.00 -56.00  -6.02   52
 81  \w   -110.00 -83.00   0.50    2.11    --  -96.00 -57.00 -89.74   54
 82  \w   -111.00 -85.00   0.50    2.11    --  -96.00 -59.00  15.94   52
 83  \w   -112.00 -86.00   0.50    2.11    --  -96.00 -54.00  -1.37   52
 84  \w   -110.00 -84.00   0.50    2.11    --  -96.00 -59.00 160.10   52
 85  \w   -110.00 -83.00   0.50    2.11    --  -96.00 -57.00 -32.49   54
 86  \w   -109.00 -84.00   0.50    2.11    --  -96.00 -55.00  90.87   50
 87  \w   -112.00 -85.00   0.50    2.11    --  -96.00 -52.00  69.19   54
 88  \w   -110.00 -84.00   0.50    2.11    --  -96.00 -58.00 144.02   52
 89  \w   -121.00 -84.00   0.50    2.11    --  -96.00 -58.00 133.82   74
 90  \w   -111.00 -85.00   0.50    2.11    --  -96.00 -58.00 -23.95   52
 91  \w   -111.00 -85.00   0.50    2.11    --  -96.00 -49.00 150.93   52
 92  \w   -119.00 -84.00   0.50    2.11    --  -96.00 -54.00  31.81   70
 93  \w   -110.00 -84.00   0.50    2.11    --  -96.00 -59.00  53.96   52
 94  \w   -157.00-131.00   0.50    2.11    --  -96.00 -55.00  90.87   52
 95  \w   -110.00 -84.00   0.50    2.11    --  -96.00 -58.00  88.04   52
 96  \w   -112.00 -86.00   0.50    2.11    --  -96.00 -59.00 -39.20   52
 97  \w   -109.00 -83.00   0.50    2.11    --  -96.00 -57.00  53.89   52
 98  \w   -117.00 -86.00   0.50    2.11    --  -96.00 -51.00 146.36   62
 99  \w   -136.00-111.00   0.50    2.11    --  -96.00 -59.00  53.96   50
100  \w   -112.00 -86.00   0.50    2.11    --  -96.00 -52.00-175.96   52
101  \w   -109.00 -84.00   0.50    2.11    --  -96.00 -59.00 -62.24   50
102  \w   -109.00 -83.00   0.50    2.11    --  -96.00 -57.00 -75.30   52
103  \w   -150.00-124.00   0.50    2.11    --  -96.00 -52.00-170.17   52
104  \w   -109.00 -83.00   0.50    2.11    --  -96.00 -57.00  27.89   52
105  \w   -109.00 -83.00   0.50    2.11    --  -96.00 -57.00 169.94   52
106  \w   -119.00 -87.00   0.50    2.11    --  -96.00 -61.00  30.00   64
107  \w   -110.00 -85.00   0.50    2.11    --  -96.00 -52.00-170.17   50
108  \w   -161.00-135.00   0.50    2.11    --  -96.00 -55.00-110.89   52
109  \w   -114.00 -88.00   0.50    2.11    --  -96.00 -58.00 102.67   52
110  \w   -112.00 -86.00   0.50    2.11    --  -96.00 -51.00 169.33   52
111  \w   -110.00 -84.00   0.50    2.11    --  -96.00 -57.00-127.91   52
112  \w   -111.00 -84.00   0.50    2.11    --  -96.00 -55.00-110.89   54
113  \w   -111.00 -85.00   0.50    2.11    --  -96.00 -60.00 -52.84   52
114  \w    116.00 142.00   0.50    2.11    --  117.50  30.00  90.00   52
115  \w    140.00 166.00   0.50    2.11    --  117.50  61.00   0.00   52
116  \w     71.00  97.00   0.50    2.11    --  117.50 -94.00  30.00   52
117  \w    112.00 139.00   0.50    2.11    --  117.50  61.00   0.00   54
118  \w    146.00 172.00   0.50    2.11    --  117.50  30.00 -60.00   52
119  \w    135.00 172.00   0.50    2.11    --  117.50  77.00-120.00   74
120  \w    131.00 157.00   0.50    2.11    --  117.50 125.00  90.00   52
121  \w    152.00 178.00   0.50    2.11    --  117.50  61.00 -60.00   52
122  \w     47.00  95.00   0.50    2.11    --  117.50 -77.00-120.00   96
123  \w    112.00 140.00   0.50    2.11    --  117.50  61.00 -60.00   56
124  \w     45.00  87.00   0.50    2.11    --  117.50-125.00  60.00   84
125  \w     71.00  97.00   0.50    2.11    --  117.50 -94.00  90.00   52
126  \w    144.00 169.00   0.50    2.11    --  117.50  45.00-180.00   50
127  \w    109.00 141.00   0.50    2.11    --  117.50  45.00-180.00   64
128  \w     73.00  99.00   0.50    2.11    --  117.50 -94.00 150.00   52
129  \w     73.00  99.00   0.50    2.11    --  117.50 -94.00-150.00   52
130  \w    131.00 158.00   0.50    2.11    --  117.50  77.00-180.00   54
131  \w    136.00 162.00   0.50    2.11    --  117.50  77.00-150.00   52
132  \w     45.00  70.00   0.50    2.11    --  117.50 -61.00 120.00   50
133  \w    109.00 135.00   0.50    2.11    --  117.50  61.00 120.00   52
134  \w     87.00 113.00   0.50    2.11    --  117.50 -80.00  69.92   52
135  \w    110.00 141.00   0.50    2.11    --  117.50  45.00 150.00   62
136  \w    143.00 169.00   0.50    2.11    --  117.50  45.00   0.00   52
137  \w    110.00 136.00   0.50    2.11    --  117.50  45.00   0.00   52
138  \w    110.00 139.00   0.50    2.11    --  117.50  45.00-150.00   58
139  \w    153.00 178.00   0.50    2.11    --  117.50  61.00  30.00   50
140  \w    114.00 139.00   0.50    2.11    --  117.50  61.00  30.00   50
141  \w     49.00  75.00   0.50    2.11    --  117.50 -80.00  69.92   52
142  \w    110.00 138.00   0.50    2.11    --  117.50  45.00 -90.00   56
143  \w     45.00  70.00   0.50    2.11    --  117.50 -68.00 132.82   50
144  \w    140.00 175.00   0.50    2.11    --  117.50  15.00-150.00   70
145  \w     73.00  99.00   0.50    2.11    --  117.50 -94.00-180.00   52
146  \w     95.00 122.00   0.50    2.11    --  117.50 -80.00 -63.40   54
147  \w    116.00 145.00   0.50    2.11    --  117.50 125.00-150.00   58
148  \w     46.00  77.00   0.50    2.11    --  117.50 -80.00 -63.40   62
149  \w     51.00 102.00   0.50    2.11    --  117.50 -77.00   0.00  102
150  \w    151.00 177.00   0.50    2.11    --  117.50  65.00 -82.05   52
151  \w     72.00  98.00   0.50    2.11    --  117.50 -94.00 -60.00   52
152  \w     66.00  99.00   0.50    2.11    --  117.50 -94.00 -30.00   66
153  \w     57.00 116.00   0.50    2.11    --  117.50 -80.00-175.46  118
154  \w     46.00 101.00   0.50    2.11    --  117.50-125.00-150.00  110
155  \w    139.00 165.00   0.50    2.11    --  117.50  45.00  60.00   52
156  \w    153.00 178.00   0.50    2.11    --  117.50  41.00 118.02   50
157  \w    109.00 135.00   0.50    2.11    --  117.50  45.00  60.00   52
158  \w    110.00 136.00   0.50    2.11    --  117.50  41.00 118.02   52
159  \w    144.00 170.00   0.50    2.11    --  117.50  54.00  88.19   52
160  \w    111.00 164.00   0.50    2.11    --  117.50  45.00 -30.00  106
161  \w    123.00 152.00   0.50    2.11    --  117.50 125.00 -30.00   58
162  \w    108.00 135.00   0.50    2.11    --  117.50  54.00  88.19   54
163  \w    109.00 144.00   0.50    2.11    --  117.50  61.00 -30.00   70
164  \w    149.00 174.00   0.50    2.11    --  117.50  61.00 -30.00   50
165  \w    110.00 141.00   0.50    2.11    --  117.50  30.00 -60.00   62
166  \w    110.00 160.00   0.50    2.11    --  117.50  45.00-120.00  100
167  \w    144.00 174.00   0.50    2.11    --  117.50  61.00 -90.00   60
168  \w    110.00 136.00   0.50    2.11    --  117.50  61.00 -90.00   52
169  \w    130.00 175.00   0.50    2.11    --  117.50 125.00 120.00   90
170  \w     48.00  98.00   0.50    2.11    --  117.50 -94.00  60.00  100
171  \w    112.00 154.00   0.50    2.11    --  117.50  61.00 150.00   84
172  \w     72.00  98.00   0.50    2.11    --  117.50 -94.00 -90.00   52
;
_diffrn_measurement_device 'four-circle diffractometer'
_diffrn_measurement_device_type 'XtaLAB Synergy, Dualflex, HyPix'
_diffrn_measurement_method '\w scans'
_diffrn_orient_matrix_type 'CrysAlisPro convention (1999,Acta A55,543-557)'
_diffrn_orient_matrix_UB_11 -0.1031331000
_diffrn_orient_matrix_UB_12 0.0161849000
_diffrn_orient_matrix_UB_13 -0.1803368000
_diffrn_orient_matrix_UB_21 0.1117111000
_diffrn_orient_matrix_UB_22 0.0413215000
_diffrn_orient_matrix_UB_23 -0.0859335000
_diffrn_orient_matrix_UB_31 0.0428287000
_diffrn_orient_matrix_UB_32 -0.0689257000
_diffrn_orient_matrix_UB_33 -0.0937000000
_diffrn_radiation_monochromator mirror
_diffrn_radiation_probe x-ray
_diffrn_radiation_type 'Cu K\a'
_diffrn_radiation_wavelength 1.54184
_diffrn_reflns_av_R_equivalents 0.0604
_diffrn_reflns_av_unetI/netI 0.0193
_diffrn_reflns_Laue_measured_fraction_full 1.000
_diffrn_reflns_Laue_measured_fraction_max 1.000
_diffrn_reflns_limit_h_max 11
_diffrn_reflns_limit_h_min -11
_diffrn_reflns_limit_k_max 21
_diffrn_reflns_limit_k_min -22
_diffrn_reflns_limit_l_max 8
_diffrn_reflns_limit_l_min -8
_diffrn_reflns_number 36170
_diffrn_reflns_point_group_measured_fraction_full 1.000
_diffrn_reflns_point_group_measured_fraction_max 1.000
_diffrn_reflns_theta_full 67.079
_diffrn_reflns_theta_max 67.079
_diffrn_reflns_theta_min 4.535
_diffrn_source 'micro-focus sealed X-ray tube'
_diffrn_source_type 'PhotonJet (Cu) X-ray Source'
_exptl_absorpt_coefficient_mu 69.442
_exptl_absorpt_correction_T_max 0.529
_exptl_absorpt_correction_T_min 0.026
_exptl_absorpt_correction_type analytical
_exptl_absorpt_process_details
;
CrysAlisPro 1.171.41.65a (Rigaku Oxford Diffraction, 2020)
Analytical numeric absorption correction using a multifaceted crystal
			model based on expressions derived by R.C. Clark & J.S. Reid.
(Clark, R. C. & Reid, J. S. (1995). Acta Cryst. A51, 887-897)
Empirical absorption correction using spherical harmonics,
 implemented in SCALE3 ABSPACK scaling algorithm.
;
_exptl_crystal_colour black
_exptl_crystal_density_diffrn 5.153
_exptl_crystal_description sphere
_exptl_crystal_F_000 1756
_exptl_crystal_size_max 0.849
_exptl_crystal_size_mid 0.021
_exptl_crystal_size_min 0.015
_exptl_crystal_size_rad 0.029
_refine_diff_density_max 1.549
_refine_diff_density_min -1.080
_refine_diff_density_rms 0.285
_refine_ls_extinction_method none
_refine_ls_goodness_of_fit_ref 1.044
_refine_ls_hydrogen_treatment undef
_refine_ls_matrix_type full
_refine_ls_number_parameters 109
_refine_ls_number_reflns 2314
_refine_ls_number_restraints 0
_refine_ls_restrained_S_all 1.044
_refine_ls_R_factor_all 0.0276
_refine_ls_R_factor_gt 0.0267
_refine_ls_shift/su_max 0.001
_refine_ls_shift/su_mean 0.000
_refine_ls_structure_factor_coef Fsqd
_refine_ls_weighting_details 'w=1/[\s^2^(Fo^2^)+(0.0487P)^2^+7.2431P] where P=(Fo^2^+2Fc^2^)/3'
_refine_ls_weighting_scheme calc
_refine_ls_wR_factor_gt 0.0714
_refine_ls_wR_factor_ref 0.0718
_reflns_Friedel_coverage 0.000
_reflns_number_gt 2222
_reflns_number_total 2314
_reflns_threshold_expression 'I > 2\s(I)'
_cod_data_source_file d4cp00293h2.cif
_cod_data_source_block csnbbrs
_cod_depositor_comments 'Adding full bibliography for 7248379--7248380.cif.'
_cod_database_code 7248379
_shelx_shelxl_version_number 2018/3
_chemical_oxdiff_formula Cs1Nb3Br7S1
_shelx_space_group_comment
;
The symmetry employed for this shelxl refinement is uniquely defined
by the following loop, which should always be used as a source of
symmetry information in preference to the above space-group names.
They are only intended as comments.
;
_reflns_odcompleteness_completeness 99.96
_reflns_odcompleteness_iscentric 1
_reflns_odcompleteness_theta 66.97
_olex2_refinement_description
;
;
_olex2_submission_special_instructions 'No special instructions were received'
_oxdiff_exptl_absorpt_empirical_details
;
Empirical correction (ABSPACK) includes:
- Absorption correction using spherical harmonics
- Frame scaling
- B-factor correction
;
_oxdiff_exptl_absorpt_empirical_full_max 2.785
_oxdiff_exptl_absorpt_empirical_full_min 0.383

loop_
_space_group_symop_operation_xyz
'x, y, z'
'-x, y+1/2, -z+1/2'
'-x, -y, -z'
'x, -y-1/2, z-1/2'

loop_
_atom_site_label
_atom_site_type_symbol
_atom_site_fract_x
_atom_site_fract_y
_atom_site_fract_z
_atom_site_U_iso_or_equiv
_atom_site_adp_type
_atom_site_occupancy
_atom_site_site_symmetry_order
_atom_site_calc_flag
_atom_site_refinement_flags_posn
_atom_site_refinement_flags_adp
_atom_site_refinement_flags_occupancy
_atom_site_disorder_assembly
_atom_site_disorder_group
Cs1 Cs -0.11356(4) 0.40812(2) 0.72854(5) 0.01648(12) Uani 1 1 d . . . . .
Nb1 Nb 0.16654(5) 0.33255(3) 0.28289(7) 0.01117(14) Uani 1 1 d . . . . .
Nb2 Nb 0.42526(5) 0.33072(2) 0.53918(7) 0.01106(14) Uani 1 1 d . . . . .
Nb3 Nb 0.42573(5) 0.33081(2) 0.13296(7) 0.01091(14) Uani 1 1 d . . . . .
Br1 Br 0.03076(6) 0.24981(3) 0.50536(9) 0.01277(16) Uani 1 1 d . . . . .
Br2 Br 0.64450(6) 0.25026(3) 0.12754(9) 0.01269(16) Uani 1 1 d . . . . .
Br3 Br 0.56235(6) 0.42001(3) 0.36369(9) 0.01318(15) Uani 1 1 d . . . . .
Br4 Br 0.23594(6) 0.42566(3) 0.04611(8) 0.01313(15) Uani 1 1 d . . . . .
Br5 Br 0.54160(6) 0.40439(3) -0.14051(9) 0.01276(15) Uani 1 1 d . . . . .
Br6 Br -0.07361(6) 0.40563(3) 0.23498(9) 0.01480(16) Uani 1 1 d . . . . .
Br7 Br 0.23307(6) 0.42438(3) 0.55065(8) 0.01319(15) Uani 1 1 d . . . . .
S1 S 0.32769(14) 0.23724(8) 0.3163(2) 0.0113(3) Uani 1 1 d . . . . .

loop_
_atom_site_aniso_label
_atom_site_aniso_U_11
_atom_site_aniso_U_22
_atom_site_aniso_U_33
_atom_site_aniso_U_23
_atom_site_aniso_U_13
_atom_site_aniso_U_12
Cs1 0.0171(2) 0.0208(2) 0.0115(2) 0.00002(14) 0.00184(15) 0.00160(14)
Nb1 0.0117(2) 0.0138(3) 0.0078(3) -0.00010(17) 0.00092(18) -0.00005(17)
Nb2 0.0115(2) 0.0135(3) 0.0080(3) -0.00025(17) 0.00112(19) -0.00041(17)
Nb3 0.0115(2) 0.0135(3) 0.0077(3) 0.00011(17) 0.00106(18) -0.00034(17)
Br1 0.0128(3) 0.0162(3) 0.0092(3) 0.0014(2) 0.0010(2) -0.0001(2)
Br2 0.0123(3) 0.0154(3) 0.0103(3) 0.0002(2) 0.0012(2) 0.0001(2)
Br3 0.0143(3) 0.0155(3) 0.0097(3) -0.0002(2) 0.0016(2) -0.0021(2)
Br4 0.0139(3) 0.0152(3) 0.0104(3) 0.0012(2) 0.0020(2) 0.0010(2)
Br5 0.0141(3) 0.0149(3) 0.0093(3) -0.0002(2) 0.0017(2) -0.0012(2)
Br6 0.0140(3) 0.0202(3) 0.0102(3) 0.0000(2) 0.0013(2) 0.0026(2)
Br7 0.0140(3) 0.0151(3) 0.0101(3) -0.0011(2) 0.0007(2) 0.0009(2)
S1 0.0110(6) 0.0141(7) 0.0088(7) -0.0001(5) 0.0011(5) 0.0001(5)

loop_
_atom_type_symbol
_atom_type_description
_atom_type_scat_dispersion_real
_atom_type_scat_dispersion_imag
_atom_type_scat_source
Br Br -0.6763 1.2805 'International Tables Vol C Tables 4.2.6.8 and 6.1.1.4'
Cs Cs -0.7457 7.9052 'International Tables Vol C Tables 4.2.6.8 and 6.1.1.4'
Nb Nb -0.1121 2.4826 'International Tables Vol C Tables 4.2.6.8 and 6.1.1.4'
S S 0.3331 0.5567 'International Tables Vol C Tables 4.2.6.8 and 6.1.1.4'

loop_
_exptl_crystal_face_index_h
_exptl_crystal_face_index_k
_exptl_crystal_face_index_l
_exptl_crystal_face_perp_dist
1 12 0 0.0113
-2 1 2 0.3326
1 12 0 0.0088
-1 -12 0 0.0112
-1 -12 0 0.0120
4 -1 -4 0.3919
6 -6 0 0.0096
-1 -1 0 0.0080
1 1 0 0.0071
-1 5 0 0.0113
1 -5 0 0.0132
-1 1 0 0.0052

loop_
_geom_angle_atom_site_label_1
_geom_angle_atom_site_label_2
_geom_angle_atom_site_label_3
_geom_angle
_geom_angle_site_symmetry_1
_geom_angle_site_symmetry_3
_geom_angle_publ_flag
Br1 Cs1 Br1 56.407(7) 4_566 . ?
Br1 Cs1 Br2 69.967(15) 4_566 4_466 ?
Br1 Cs1 Br2 64.255(15) . 4_466 ?
Br1 Cs1 Br3 128.428(17) 4_566 1_455 ?
Br1 Cs1 Br3 95.422(16) . 1_455 ?
Br1 Cs1 Br4 124.017(16) 4_566 3_566 ?
Br1 Cs1 Br4 176.070(17) . 3_566 ?
Br1 Cs1 Br4 87.185(15) . 1_556 ?
Br1 Cs1 Br4 61.275(14) 4_566 1_556 ?
Br1 Cs1 Br6 122.063(16) . 3_566 ?
Br1 Cs1 Br6 122.219(16) 4_566 3_566 ?
Br1 Cs1 Br7 123.216(16) . 3_566 ?
Br1 Cs1 Br7 60.887(14) . . ?
Br1 Cs1 Br7 175.544(17) 4_566 3_566 ?
Br1 Cs1 Br7 86.769(15) 4_566 . ?
Br2 Cs1 Br4 131.233(17) 4_466 1_556 ?
Br2 Cs1 Br6 167.757(17) 4_466 3_566 ?
Br3 Cs1 Br2 58.597(14) 1_455 4_466 ?
Br3 Cs1 Br4 169.377(18) 1_455 1_556 ?
Br3 Cs1 Br6 109.301(16) 1_455 3_566 ?
Br3 Cs1 Br7 118.436(16) 1_455 . ?
Br4 Cs1 Br2 119.674(16) 3_566 4_466 ?
Br4 Cs1 Br3 87.065(14) 3_566 1_455 ?
Br4 Cs1 Br4 89.826(15) 3_566 1_556 ?
Br4 Cs1 Br6 60.982(14) 1_556 3_566 ?
Br4 Cs1 Br6 54.103(14) 3_566 3_566 ?
Br4 Cs1 Br7 115.235(16) 3_566 . ?
Br4 Cs1 Br7 55.997(14) 3_566 3_566 ?
Br5 Cs1 Br1 98.723(16) 1_456 4_566 ?
Br5 Cs1 Br1 121.003(17) 1_456 . ?
Br5 Cs1 Br2 56.817(14) 1_456 4_466 ?
Br5 Cs1 Br3 56.711(14) 1_456 1_455 ?
Br5 Cs1 Br4 62.920(14) 1_456 3_566 ?
Br5 Cs1 Br4 130.040(17) 1_456 1_556 ?
Br5 Cs1 Br6 116.353(16) 1_456 3_566 ?
Br5 Cs1 Br7 85.210(15) 1_456 3_566 ?
Br5 Cs1 Br7 174.278(18) 1_456 . ?
Br6 Cs1 Br1 58.411(14) . . ?
Br6 Cs1 Br1 114.544(17) . 4_566 ?
Br6 Cs1 Br1 58.708(15) 1_556 4_566 ?
Br6 Cs1 Br1 114.848(17) 1_556 . ?
Br6 Cs1 Br2 87.730(16) . 4_466 ?
Br6 Cs1 Br2 98.900(17) 1_556 4_466 ?
Br6 Cs1 Br3 62.554(15) . 1_455 ?
Br6 Cs1 Br3 130.125(18) 1_556 1_455 ?
Br6 Cs1 Br4 65.326(15) 1_556 3_566 ?
Br6 Cs1 Br4 120.572(16) . 3_566 ?
Br6 Cs1 Br4 110.872(17) . 1_556 ?
Br6 Cs1 Br4 56.731(15) 1_556 1_556 ?
Br6 Cs1 Br5 73.583(17) 1_556 1_456 ?
Br6 Cs1 Br5 118.986(18) . 1_456 ?
Br6 Cs1 Br6 87.838(16) 1_556 3_566 ?
Br6 Cs1 Br6 87.688(16) . 3_566 ?
Br6 Cs1 Br6 167.31(2) 1_556 . ?
Br6 Cs1 Br7 110.940(17) 1_556 . ?
Br6 Cs1 Br7 120.965(17) 1_556 3_566 ?
Br6 Cs1 Br7 56.646(15) . . ?
Br6 Cs1 Br7 64.812(15) . 3_566 ?
Br7 Cs1 Br2 124.440(16) . 4_466 ?
Br7 Cs1 Br2 114.167(16) 3_566 4_466 ?
Br7 Cs1 Br3 55.606(14) 3_566 1_455 ?
Br7 Cs1 Br4 114.544(16) 3_566 1_556 ?
Br7 Cs1 Br4 54.236(13) . 1_556 ?
Br7 Cs1 Br6 53.695(14) 3_566 3_566 ?
Br7 Cs1 Br6 61.234(14) . 3_566 ?
Br7 Cs1 Br7 89.363(16) 3_566 . ?
Nb3 Nb1 Nb2 59.153(16) . . ?
Br1 Nb1 Nb2 95.45(2) . . ?
Br1 Nb1 Nb2 138.14(2) 4_565 . ?
Br1 Nb1 Nb3 95.74(2) 4_565 . ?
Br1 Nb1 Nb3 137.86(2) . . ?
Br1 Nb1 Br1 81.692(17) . 4_565 ?
Br1 Nb1 Br6 82.44(2) . . ?
Br1 Nb1 Br6 82.35(2) 4_565 . ?
Br4 Nb1 Nb2 96.95(2) . . ?
Br4 Nb1 Nb3 56.128(19) . . ?
Br4 Nb1 Br1 165.50(3) . . ?
Br4 Nb1 Br1 93.97(2) . 4_565 ?
Br4 Nb1 Br6 83.27(2) . . ?
Br6 Nb1 Nb2 138.99(2) . . ?
Br6 Nb1 Nb3 139.23(2) . . ?
Br7 Nb1 Nb2 56.125(19) . . ?
Br7 Nb1 Nb3 97.47(2) . . ?
Br7 Nb1 Br1 165.00(3) . 4_565 ?
Br7 Nb1 Br1 93.17(2) . . ?
Br7 Nb1 Br4 87.53(2) . . ?
Br7 Nb1 Br6 83.00(2) . . ?
S1 Nb1 Nb2 54.34(4) . . ?
S1 Nb1 Nb3 54.46(4) . . ?
S1 Nb1 Br1 83.55(4) . . ?
S1 Nb1 Br1 83.95(4) . 4_565 ?
S1 Nb1 Br4 109.87(4) . . ?
S1 Nb1 Br6 161.65(4) . . ?
S1 Nb1 Br7 109.59(4) . . ?
Nb1 Nb2 Nb3 96.807(19) . 4_566 ?
Nb3 Nb2 Nb1 60.302(17) . . ?
Nb3 Nb2 Nb3 102.313(19) . 4_566 ?
Br2 Nb2 Nb1 140.17(2) 4_566 . ?
Br2 Nb2 Nb3 96.79(2) 4_566 . ?
Br2 Nb2 Nb3 53.895(18) 4_566 4_566 ?
Br2 Nb2 Br5 82.29(2) 4_566 1_556 ?
Br3 Nb2 Nb1 99.58(2) . . ?
Br3 Nb2 Nb3 56.222(19) . . ?
Br3 Nb2 Nb3 138.86(2) . 4_566 ?
Br3 Nb2 Br2 91.25(2) . 4_566 ?
Br3 Nb2 Br5 83.20(2) . 1_556 ?
Br3 Nb2 Br7 90.45(2) . . ?
Br3 Nb2 S1 160.94(4) . 4_566 ?
Br5 Nb2 Nb1 136.80(2) 1_556 . ?
Br5 Nb2 Nb3 139.42(2) 1_556 . ?
Br5 Nb2 Nb3 109.18(2) 1_556 4_566 ?
Br7 Nb2 Nb1 55.426(18) . . ?
Br7 Nb2 Nb3 129.43(2) . 4_566 ?
Br7 Nb2 Nb3 97.82(2) . . ?
Br7 Nb2 Br2 163.46(3) . 4_566 ?
Br7 Nb2 Br5 81.58(2) . 1_556 ?
Br7 Nb2 S1 87.75(4) . 4_566 ?
S1 Nb2 Nb1 94.99(3) 4_566 . ?
S1 Nb2 Nb1 51.91(4) . . ?
S1 Nb2 Nb3 55.02(4) . 4_566 ?
S1 Nb2 Nb3 142.79(4) 4_566 . ?
S1 Nb2 Nb3 49.95(3) 4_566 4_566 ?
S1 Nb2 Nb3 54.38(4) . . ?
S1 Nb2 Br2 88.34(4) . 4_566 ?
S1 Nb2 Br2 85.29(4) 4_566 4_566 ?
S1 Nb2 Br3 109.97(4) . . ?
S1 Nb2 Br5 77.76(4) 4_566 1_556 ?
S1 Nb2 Br5 164.07(4) . 1_556 ?
S1 Nb2 Br7 106.51(4) . . ?
S1 Nb2 S1 88.69(3) . 4_566 ?
Nb1 Nb3 Nb2 96.548(18) . 4_565 ?
Nb2 Nb3 Nb1 60.545(17) . . ?
Nb2 Nb3 Nb2 102.246(19) . 4_565 ?
Br2 Nb3 Nb1 140.83(2) . . ?
Br2 Nb3 Nb2 54.029(18) . 4_565 ?
Br2 Nb3 Nb2 97.58(2) . . ?
Br2 Nb3 Br5 81.77(2) . . ?
Br3 Nb3 Nb1 99.78(2) . . ?
Br3 Nb3 Nb2 139.00(2) . 4_565 ?
Br3 Nb3 Nb2 56.244(18) . . ?
Br3 Nb3 Br2 91.63(2) . . ?
Br3 Nb3 Br4 89.76(2) . . ?
Br3 Nb3 Br5 83.35(2) . . ?
Br3 Nb3 S1 161.10(4) . 4_565 ?
Br4 Nb3 Nb1 55.643(18) . . ?
Br4 Nb3 Nb2 97.62(2) . . ?
Br4 Nb3 Nb2 129.97(2) . 4_565 ?
Br4 Nb3 Br2 162.57(3) . . ?
Br4 Nb3 Br5 81.14(2) . . ?
Br4 Nb3 S1 88.21(4) . 4_565 ?
Br5 Nb3 Nb1 136.48(2) . . ?
Br5 Nb3 Nb2 139.60(2) . . ?
Br5 Nb3 Nb2 109.28(2) . 4_565 ?
S1 Nb3 Nb1 52.00(4) . . ?
S1 Nb3 Nb1 94.55(3) 4_565 . ?
S1 Nb3 Nb2 142.62(4) 4_565 . ?
S1 Nb3 Nb2 54.88(4) . 4_565 ?
S1 Nb3 Nb2 49.90(3) 4_565 4_565 ?
S1 Nb3 Nb2 54.37(4) . . ?
S1 Nb3 Br2 84.86(4) 4_565 . ?
S1 Nb3 Br2 88.86(4) . . ?
S1 Nb3 Br3 109.98(4) . . ?
S1 Nb3 Br4 106.96(4) . . ?
S1 Nb3 Br5 77.77(4) 4_565 . ?
S1 Nb3 Br5 164.00(4) . . ?
S1 Nb3 S1 88.55(3) . 4_565 ?
Cs1 Br1 Cs1 135.69(2) 4_565 . ?
Nb1 Br1 Cs1 109.80(2) . 4_565 ?
Nb1 Br1 Cs1 109.28(2) 4_566 . ?
Nb1 Br1 Cs1 92.061(19) . . ?
Nb1 Br1 Cs1 92.049(19) 4_566 4_565 ?
Nb1 Br1 Nb1 121.19(3) . 4_566 ?
Nb2 Br2 Cs1 93.57(2) 4_565 4_665 ?
Nb3 Br2 Cs1 159.15(2) . 4_665 ?
Nb3 Br2 Nb2 72.08(2) . 4_565 ?
Nb2 Br3 Cs1 94.78(2) . 1_655 ?
Nb3 Br3 Cs1 134.41(2) . 1_655 ?
Nb3 Br3 Nb2 67.53(2) . . ?
Cs1 Br4 Cs1 90.175(15) 3_566 1_554 ?
Nb1 Br4 Cs1 99.13(2) . 3_566 ?
Nb1 Br4 Cs1 91.21(2) . 1_554 ?
Nb1 Br4 Nb3 68.23(2) . . ?
Nb3 Br4 Cs1 129.37(2) . 1_554 ?
Nb3 Br4 Cs1 137.01(2) . 3_566 ?
Nb2 Br5 Cs1 95.48(2) 1_554 1_654 ?
Nb3 Br5 Cs1 133.02(2) . 1_654 ?
Nb3 Br5 Nb2 99.01(2) . 1_554 ?
Cs1 Br6 Cs1 92.162(16) 1_554 3_566 ?
Cs1 Br6 Cs1 92.312(16) . 3_566 ?
Cs1 Br6 Cs1 167.31(2) 1_554 . ?
Nb1 Br6 Cs1 92.87(2) . 3_566 ?
Nb1 Br6 Cs1 95.84(2) . 1_554 ?
Nb1 Br6 Cs1 95.79(2) . . ?
Cs1 Br7 Cs1 90.637(16) 3_566 . ?
Nb1 Br7 Cs1 92.38(2) . . ?
Nb1 Br7 Cs1 98.47(2) . 3_566 ?
Nb1 Br7 Nb2 68.45(2) . . ?
Nb2 Br7 Cs1 135.85(2) . 3_566 ?
Nb2 Br7 Cs1 130.33(2) . . ?
Nb1 S1 Nb2 126.93(6) . 4_565 ?
Nb1 S1 Nb2 73.75(4) . . ?
Nb1 S1 Nb3 73.54(4) . . ?
Nb1 S1 Nb3 127.38(6) . 4_566 ?
Nb2 S1 Nb2 132.17(6) . 4_565 ?
Nb2 S1 Nb3 71.25(4) . . ?
Nb2 S1 Nb3 75.07(4) . 4_566 ?
Nb2 S1 Nb3 105.41(5) 4_565 4_566 ?
Nb3 S1 Nb2 75.17(4) . 4_565 ?
Nb3 S1 Nb3 131.96(6) . 4_566 ?

loop_
_geom_bond_atom_site_label_1
_geom_bond_atom_site_label_2
_geom_bond_distance
_geom_bond_site_symmetry_2
_geom_bond_publ_flag
Cs1 Br1 3.7224(7) 4_566 ?
Cs1 Br1 3.7409(7) . ?
Cs1 Br2 3.8168(7) 4_466 ?
Cs1 Br3 3.8110(7) 1_455 ?
Cs1 Br4 3.7802(7) 3_566 ?
Cs1 Br4 3.8446(7) 1_556 ?
Cs1 Br5 3.6462(7) 1_456 ?
Cs1 Br6 3.5382(7) 1_556 ?
Cs1 Br6 3.9480(8) 3_566 ?
Cs1 Br6 3.5596(7) . ?
Cs1 Br7 3.8101(7) 3_566 ?
Cs1 Br7 3.8147(7) . ?
Nb1 Nb2 2.9071(7) . ?
Nb1 Nb3 2.9001(7) . ?
Nb1 Br1 2.6964(8) . ?
Nb1 Br1 2.6966(8) 4_565 ?
Nb1 Br4 2.5780(8) . ?
Nb1 Br6 2.7148(8) . ?
Nb1 Br7 2.5736(8) . ?
Nb1 S1 2.3831(15) . ?
Nb2 Nb3 2.8663(7) . ?
Nb2 Nb3 3.1075(7) 4_566 ?
Nb2 Br2 2.6432(8) 4_566 ?
Nb2 Br3 2.5788(7) . ?
Nb2 Br5 2.7565(8) 1_556 ?
Nb2 Br7 2.5950(7) . ?
Nb2 S1 2.6293(15) 4_566 ?
Nb2 S1 2.4602(15) . ?
Nb3 Br2 2.6386(8) . ?
Nb3 Br3 2.5781(7) . ?
Nb3 Br4 2.5928(7) . ?
Nb3 Br5 2.7507(8) . ?
Nb3 S1 2.6352(15) 4_565 ?
Nb3 S1 2.4607(15) . ?

loop_
_exptl_oxdiff_crystal_face_indexfrac_h
_exptl_oxdiff_crystal_face_indexfrac_k
_exptl_oxdiff_crystal_face_indexfrac_l
_exptl_oxdiff_crystal_face_x
_exptl_oxdiff_crystal_face_y
_exptl_oxdiff_crystal_face_z
0.6445 12.1367 -0.0382 0.1369 0.5768 -0.8053
-1.9942 0.9857 2.0028 -0.1396 -0.3541 -0.3410
0.7083 12.1234 -0.1140 0.1437 0.5899 -0.7946
-0.8477 -12.0852 0.2287 -0.1494 -0.6137 0.7752
-0.7083 -12.1234 0.1140 -0.1437 -0.5899 0.7946
3.9860 -0.9720 -4.0054 0.2955 0.7493 0.6130
5.6009 -5.7558 -0.1116 -0.6507 0.3974 0.6471
-0.9978 -1.0086 0.0028 0.0861 -0.1534 0.0265
0.9978 1.0086 -0.0028 -0.0861 0.1534 -0.0265
-1.0118 4.9884 0.0043 0.1843 0.0927 -0.3876
1.0118 -4.9884 -0.0043 -0.1843 -0.0927 0.3876
-1.0025 0.9904 0.0033 0.1188 -0.0713 -0.1115
